data_4060520
loop_
_publ_author_name
'Liddle, Stephen T.'
'Arnold, Polly L.'

_publ_section_title
;
Synthesis of Heteroleptic Cerium(III) Anionic Amido-Tethered N-Heterocyclic 
Carbene Complexes
;
_journal_issue 11
_journal_name_full Organometallics
_journal_page_first 2597
_journal_page_last 2605
_journal_paper_doi 10.1021/om050061b
_journal_volume 24
_journal_year 2005
_chemical_formula_moiety 'C18 H31 N3'
_chemical_formula_sum 'C18 H31 N3'
_chemical_formula_weight 289.46
_space_group_IT_number 14
_symmetry_cell_setting monoclinic
_symmetry_space_group_name_Hall '-P 2ybc'
_symmetry_space_group_name_H-M 'P 1 21/c 1'
_atom_sites_solution_hydrogens geom
_atom_sites_solution_primary direct
_atom_sites_solution_secondary difmap
_audit_creation_method 'enCIFer editing of SHELXL97 CIF output'
_cell_angle_alpha 90.00
_cell_angle_beta 110.878(4)
_cell_angle_gamma 90.00
_cell_formula_units_Z 4
_cell_length_a 14.040(4)
_cell_length_b 9.176(2)
_cell_length_c 15.583(4)
_cell_measurement_reflns_used 4799
_cell_measurement_temperature 150(2)
_cell_measurement_theta_max 24.03
_cell_measurement_theta_min 2.62
_cell_volume 1875.8(8)
_computing_cell_refinement 'Bruker SAINT version 6.36a (Bruker, 2000)'
_computing_data_collection 'Bruker SMART version 5.625 (Bruker, 2001)'
_computing_data_reduction 'Bruker SAINT; Bruker SHELXTL (Bruker, 2001)'
_computing_molecular_graphics 'Bruker SHELXTL'
_computing_publication_material 'enCIFer(Allen et al.,2004);PLATON(Spek,2003)'
_computing_structure_refinement 'SHELXL-97 (Sheldrick, 1997)'
_computing_structure_solution 'Bruker SHELXTL'
_diffrn_ambient_temperature 150(2)
_diffrn_measured_fraction_theta_full 1.000
_diffrn_measured_fraction_theta_max 1.000
_diffrn_measurement_device_type 'Bruker SMART 1000 CCD diffractometer'
_diffrn_measurement_method '\w rotation with narrow frames'
_diffrn_radiation_monochromator graphite
_diffrn_radiation_source 'normal-focus sealed tube'
_diffrn_radiation_type MoK\a
_diffrn_radiation_wavelength 0.71073
_diffrn_reflns_av_R_equivalents 0.0233
_diffrn_reflns_av_sigmaI/netI 0.0170
_diffrn_reflns_limit_h_max 16
_diffrn_reflns_limit_h_min -16
_diffrn_reflns_limit_k_max 10
_diffrn_reflns_limit_k_min -10
_diffrn_reflns_limit_l_max 18
_diffrn_reflns_limit_l_min -18
_diffrn_reflns_number 17775
_diffrn_reflns_theta_full 25.00
_diffrn_reflns_theta_max 25.00
_diffrn_reflns_theta_min 2.62
_diffrn_standards_decay_% 0
_diffrn_standards_interval_count .
_diffrn_standards_number 0
_exptl_absorpt_coefficient_mu 0.061
_exptl_absorpt_correction_T_max 0.9850
_exptl_absorpt_correction_T_min 0.9575
_exptl_absorpt_correction_type empirical
_exptl_absorpt_process_details '(SADABS; Bruker, 2001)'
_exptl_crystal_colour colourless
_exptl_crystal_density_diffrn 1.025
_exptl_crystal_density_method 'not measured'
_exptl_crystal_description block
_exptl_crystal_F_000 640
_exptl_crystal_size_max 0.72
_exptl_crystal_size_mid 0.26
_exptl_crystal_size_min 0.25
_refine_diff_density_max 0.155
_refine_diff_density_min -0.123
_refine_diff_density_rms 0.026
_refine_ls_extinction_method none
_refine_ls_goodness_of_fit_ref 1.030
_refine_ls_hydrogen_treatment mixed
_refine_ls_matrix_type full
_refine_ls_number_parameters 200
_refine_ls_number_reflns 3301
_refine_ls_number_restraints 0
_refine_ls_restrained_S_all 1.030
_refine_ls_R_factor_all 0.0645
_refine_ls_R_factor_gt 0.0413
_refine_ls_shift/su_max 0.000
_refine_ls_shift/su_mean 0.000
_refine_ls_structure_factor_coef Fsqd
_refine_ls_weighting_details 'calc w=1/[\s^2^(Fo^2^)+(0.0487P)^2^+0.4087P] where P=(Fo^2^+2Fc^2^)/3'
_refine_ls_weighting_scheme calc
_refine_ls_wR_factor_gt 0.1016
_refine_ls_wR_factor_ref 0.1170
_reflns_number_gt 2359
_reflns_number_total 3301
_reflns_threshold_expression I>2\s(I)
_cod_depositor_comments
;
The following automatic conversions were performed:
'_symmetry_cell_setting' value 'Monoclinic' changed to 'monoclinic'
according to '/home/saulius/struct/CIF-dictionaries/cif_core.dic'
dictionary named 'cif_core.dic' version 2.4.1 from 2010-06-29.

Automatic conversion script
Id: cif_fix_enum 1527 2010-12-29 10:47:43Z saulius 
;
_cod_original_sg_symbol_H-M 'P 21/c'
_cod_database_code 4060520

loop_
_symmetry_equiv_pos_as_xyz
'x, y, z'
'-x, y+1/2, -z+1/2'
'-x, -y, -z'
'x, -y-1/2, z-1/2'

loop_
_atom_site_label
_atom_site_type_symbol
_atom_site_fract_x
_atom_site_fract_y
_atom_site_fract_z
_atom_site_U_iso_or_equiv
_atom_site_adp_type
_atom_site_occupancy
_atom_site_symmetry_multiplicity
_atom_site_calc_flag
_atom_site_refinement_flags
_atom_site_disorder_assembly
_atom_site_disorder_group
N1 N 0.40644(10) -0.19300(15) 0.38506(10) 0.0531(4) Uani 1 1 d . . .
H1N H 0.3748(13) -0.2065(19) 0.3270(13) 0.063(5) Uiso 1 1 d . . .
N2 N 0.20239(8) -0.11646(14) 0.37689(8) 0.0443(3) Uani 1 1 d . . .
N3 N 0.16037(9) 0.10090(14) 0.32391(8) 0.0456(3) Uani 1 1 d . . .
C1 C 0.19170(11) -0.02848(17) 0.30667(10) 0.0459(4) Uani 1 1 d . . .
H1 H 0.2044 -0.0540 0.2526 0.055 Uiso 1 1 calc R . .
C2 C 0.17630(12) -0.0425(2) 0.44103(11) 0.0551(4) Uani 1 1 d . . .
H2 H 0.1768 -0.0794 0.4981 0.066 Uiso 1 1 calc R . .
C3 C 0.14984(12) 0.0922(2) 0.40825(11) 0.0563(4) Uani 1 1 d . . .
H3 H 0.1277 0.1684 0.4380 0.068 Uiso 1 1 calc R . .
C4 C 0.13870(13) 0.22957(17) 0.26047(12) 0.0541(4) Uani 1 1 d . . .
C5 C 0.04156(16) 0.1973(3) 0.18085(16) 0.0956(7) Uani 1 1 d . . .
H5A H 0.0495 0.1063 0.1512 0.143 Uiso 1 1 calc R . .
H5B H 0.0271 0.2772 0.1363 0.143 Uiso 1 1 calc R . .
H5C H -0.0150 0.1874 0.2034 0.143 Uiso 1 1 calc R . .
C6 C 0.1267(2) 0.3630(2) 0.31216(18) 0.1074(9) Uani 1 1 d . . .
H6A H 0.0674 0.3508 0.3307 0.161 Uiso 1 1 calc R . .
H6B H 0.1168 0.4488 0.2725 0.161 Uiso 1 1 calc R . .
H6C H 0.1881 0.3761 0.3669 0.161 Uiso 1 1 calc R . .
C7 C 0.22714(17) 0.2476(2) 0.22804(17) 0.0880(7) Uani 1 1 d . . .
H7A H 0.2898 0.2636 0.2811 0.132 Uiso 1 1 calc R . .
H7B H 0.2147 0.3316 0.1866 0.132 Uiso 1 1 calc R . .
H7C H 0.2343 0.1595 0.1954 0.132 Uiso 1 1 calc R . .
C8 C 0.23928(12) -0.26667(17) 0.38529(11) 0.0517(4) Uani 1 1 d . . .
H8A H 0.2196 -0.3101 0.3232 0.062 Uiso 1 1 calc R . .
H8B H 0.2058 -0.3238 0.4205 0.062 Uiso 1 1 calc R . .
C9 C 0.35332(12) -0.27781(19) 0.43237(12) 0.0583(4) Uani 1 1 d . . .
H9A H 0.3727 -0.2426 0.4964 0.070 Uiso 1 1 calc R . .
H9B H 0.3742 -0.3812 0.4344 0.070 Uiso 1 1 calc R . .
C10 C 0.51580(13) -0.2226(2) 0.40834(13) 0.0647(5) Uani 1 1 d . . .
C11 C 0.55420(16) -0.1096(3) 0.35773(18) 0.0987(8) Uani 1 1 d . . .
H11A H 0.5198 -0.1225 0.2914 0.148 Uiso 1 1 calc R . .
H11B H 0.6279 -0.1212 0.3737 0.148 Uiso 1 1 calc R . .
H11C H 0.5398 -0.0119 0.3754 0.148 Uiso 1 1 calc R . .
C12 C 0.53438(19) -0.3751(3) 0.3786(2) 0.1107(9) Uani 1 1 d . . .
H12A H 0.5074 -0.4477 0.4101 0.166 Uiso 1 1 calc R . .
H12B H 0.6078 -0.3906 0.3946 0.166 Uiso 1 1 calc R . .
H12C H 0.4999 -0.3851 0.3121 0.166 Uiso 1 1 calc R . .
C13 C 0.57099(15) -0.2061(3) 0.51122(15) 0.0967(8) Uani 1 1 d . . .
H13A H 0.5566 -0.1096 0.5307 0.145 Uiso 1 1 calc R . .
H13B H 0.6445 -0.2166 0.5258 0.145 Uiso 1 1 calc R . .
H13C H 0.5474 -0.2814 0.5436 0.145 Uiso 1 1 calc R . .
C14 C -0.09899(17) 0.3180(3) 0.42007(13) 0.0769(6) Uani 1 1 d . . .
H14 H -0.0306 0.3494 0.4497 0.092 Uiso 1 1 calc R . .
C15 C -0.1854(2) 0.3930(2) 0.41770(13) 0.0824(6) Uani 1 1 d . . .
H15 H -0.1867 0.4849 0.4453 0.099 Uiso 1 1 calc R . .
C16 C -0.26985(17) 0.3104(3) 0.36786(13) 0.0770(6) Uani 1 1 d . . .
H16 H -0.3391 0.3357 0.3553 0.092 Uiso 1 1 calc R . .
C17 C -0.23499(15) 0.1843(2) 0.33979(12) 0.0681(5) Uani 1 1 d . . .
H17 H -0.2763 0.1077 0.3047 0.082 Uiso 1 1 calc R . .
C18 C -0.12951(15) 0.1893(2) 0.37169(12) 0.0678(5) Uani 1 1 d . . .
H18 H -0.0858 0.1172 0.3621 0.081 Uiso 1 1 calc R . .

loop_
_atom_site_aniso_label
_atom_site_aniso_U_11
_atom_site_aniso_U_22
_atom_site_aniso_U_33
_atom_site_aniso_U_23
_atom_site_aniso_U_13
_atom_site_aniso_U_12
N1 0.0477(8) 0.0597(9) 0.0522(9) 0.0080(7) 0.0184(7) 0.0048(6)
N2 0.0395(7) 0.0535(8) 0.0398(7) 0.0057(6) 0.0141(5) -0.0002(6)
N3 0.0426(7) 0.0505(8) 0.0454(7) 0.0022(6) 0.0175(6) 0.0017(6)
C1 0.0464(9) 0.0523(9) 0.0408(8) 0.0037(7) 0.0178(7) 0.0017(7)
C2 0.0543(9) 0.0722(12) 0.0432(8) 0.0032(8) 0.0226(7) 0.0003(8)
C3 0.0579(10) 0.0661(11) 0.0515(10) -0.0050(8) 0.0276(8) 0.0041(8)
C4 0.0556(10) 0.0482(10) 0.0599(10) 0.0092(8) 0.0223(8) 0.0046(7)
C5 0.0772(14) 0.0907(16) 0.0921(16) 0.0373(13) -0.0027(12) 0.0062(12)
C6 0.178(3) 0.0550(13) 0.1091(19) 0.0093(12) 0.0751(18) 0.0210(14)
C7 0.0878(15) 0.0824(15) 0.1104(17) 0.0324(13) 0.0556(14) 0.0038(11)
C8 0.0527(9) 0.0492(10) 0.0542(9) 0.0098(7) 0.0201(7) -0.0019(7)
C9 0.0544(10) 0.0612(11) 0.0595(10) 0.0182(8) 0.0206(8) 0.0084(8)
C10 0.0492(10) 0.0715(12) 0.0743(12) 0.0028(10) 0.0232(9) 0.0074(8)
C11 0.0720(13) 0.1193(19) 0.1200(19) 0.0169(16) 0.0528(13) -0.0057(13)
C12 0.0939(17) 0.0982(18) 0.151(2) -0.0137(17) 0.0569(17) 0.0280(14)
C13 0.0538(12) 0.132(2) 0.0882(16) 0.0031(14) 0.0062(11) -0.0032(12)
C14 0.0806(14) 0.0991(16) 0.0521(11) 0.0048(11) 0.0252(10) -0.0146(12)
C15 0.128(2) 0.0754(14) 0.0571(12) 0.0021(10) 0.0497(13) 0.0016(14)
C16 0.0790(13) 0.1028(17) 0.0599(12) 0.0262(12) 0.0380(11) 0.0237(13)
C17 0.0734(13) 0.0803(13) 0.0498(10) 0.0092(9) 0.0211(9) -0.0050(10)
C18 0.0717(13) 0.0824(14) 0.0538(10) 0.0092(10) 0.0280(9) 0.0097(10)

loop_
_atom_type_symbol
_atom_type_description
_atom_type_scat_dispersion_real
_atom_type_scat_dispersion_imag
_atom_type_scat_source
C C 0.0033 0.0016 'International Tables Vol C Tables 4.2.6.8 and 6.1.1.4'
H H 0.0000 0.0000 'International Tables Vol C Tables 4.2.6.8 and 6.1.1.4'
N N 0.0061 0.0033 'International Tables Vol C Tables 4.2.6.8 and 6.1.1.4'

loop_
_geom_angle_atom_site_label_1
_geom_angle_atom_site_label_2
_geom_angle_atom_site_label_3
_geom_angle
_geom_angle_site_symmetry_1
_geom_angle_site_symmetry_3
_geom_angle_publ_flag
C9 N1 C10 117.16(14) . . ?
C1 N2 C2 108.75(13) . . ?
C1 N2 C8 125.51(13) . . ?
C2 N2 C8 125.71(13) . . ?
C1 N3 C3 107.31(13) . . ?
C1 N3 C4 125.11(13) . . ?
C3 N3 C4 127.56(14) . . ?
N2 C1 N3 109.05(13) . . ?
C3 C2 N2 106.91(14) . . ?
C2 C3 N3 107.97(14) . . ?
N3 C4 C7 108.04(14) . . ?
N3 C4 C6 108.80(15) . . ?
C7 C4 C6 110.63(17) . . ?
N3 C4 C5 107.38(14) . . ?
C7 C4 C5 110.89(18) . . ?
C6 C4 C5 110.98(18) . . ?
N2 C8 C9 112.85(13) . . ?
N1 C9 C8 111.47(13) . . ?
N1 C10 C11 106.20(15) . . ?
N1 C10 C13 109.68(16) . . ?
C11 C10 C13 109.81(19) . . ?
N1 C10 C12 111.77(16) . . ?
C11 C10 C12 109.84(19) . . ?
C13 C10 C12 109.50(19) . . ?
C15 C14 C18 108.14(19) . . ?
C14 C15 C16 108.0(2) . . ?
C17 C16 C15 107.74(19) . . ?
C18 C17 C16 108.16(19) . . ?
C14 C18 C17 107.93(19) . . ?

loop_
_geom_bond_atom_site_label_1
_geom_bond_atom_site_label_2
_geom_bond_distance
_geom_bond_site_symmetry_2
_geom_bond_publ_flag
N1 C9 1.448(2) . ?
N1 C10 1.472(2) . ?
N2 C1 1.3246(18) . ?
N2 C2 1.362(2) . ?
N2 C8 1.462(2) . ?
N3 C1 1.3264(19) . ?
N3 C3 1.376(2) . ?
N3 C4 1.500(2) . ?
C2 C3 1.338(2) . ?
C4 C7 1.507(3) . ?
C4 C6 1.507(3) . ?
C4 C5 1.510(3) . ?
C8 C9 1.508(2) . ?
C10 C11 1.514(3) . ?
C10 C13 1.519(3) . ?
C10 C12 1.526(3) . ?
C14 C15 1.383(3) . ?
C14 C18 1.384(3) . ?
C15 C16 1.389(3) . ?
C16 C17 1.386(3) . ?
C17 C18 1.385(3) . ?

loop_
_cod_related_entry_id
_cod_related_entry_database
_cod_related_entry_code
1 ChemSpider 21781733
